data_2004775
loop_
_publ_author_name
'Wang, A.'
'Lee, T.-J.'
'Chi, T.-Y.'
'Liao, F.-L.'
'Liu, G.-S.'
'Chung, C.-S.'

_publ_section_title
Diperchlorato[(1<i>RS</i>,4<i>RS</i>,5<i>SR</i>,7<i>RS</i>,8<i>SR</i>,11<i>SR</i>,12<i>RS</i>,14<i>SR</i>)-(5,7,12,14-tetramethyl-1,4,8,11-tetraazacyclotetradecane)]copper(II)
_journal_issue 4
_journal_name_full 'Acta Crystallographica Section C'
_journal_page_first 806
_journal_page_last 807
_journal_paper_doi 10.1107/S0108270195012704
_journal_volume 52
_journal_year 1996
_chemical_formula_iupac '[Cu (C14 H32 N4) (Cl O4)2]'
_chemical_formula_moiety 'C14 H32 Cl2 Cu1 N4 O8'
_chemical_formula_sum 'C14 H32 Cl2 Cu N4 O8'
_chemical_formula_weight 518.9
_space_group_IT_number 14
_symmetry_cell_setting monoclinic
_symmetry_space_group_name_Hall '-P 2ybc'
_symmetry_space_group_name_H-M 'P 1 21/c 1'
_atom_type_scat_source 'SHELXTL/PC (Sheldrick, 1991)'
_cell_angle_alpha 90
_cell_angle_beta 112.75(1)
_cell_angle_gamma 90
_cell_formula_units_Z 2
_cell_length_a 8.678(3)
_cell_length_b 16.152(2)
_cell_length_c 8.421(1)
_cell_measurement_reflns_used 25
_cell_measurement_temperature 300
_cell_measurement_theta_max 17.27
_cell_measurement_theta_min 7.65
_cell_volume 1088.5(4)
_computing_cell_refinement 'CAD-4 Software'
_computing_data_collection 'CAD-4 Software (Enraf-Nonius, 1989)'
_computing_molecular_graphics 'ORTEPII (Johnson, 1976); SHELXTL/PC'
_computing_structure_refinement SHELXTL/PC
_computing_structure_solution 'SHELXTL/PC (Sheldrick, 1991)'
_diffrn_measurement_device 'Enraf-Nonius CAD-4'
_diffrn_measurement_method \w-2\q
_diffrn_radiation_type MoK\a
_diffrn_radiation_wavelength 0.71073
_diffrn_reflns_av_R_equivalents 0.0199
_diffrn_reflns_limit_h_max 11
_diffrn_reflns_limit_h_min 0
_diffrn_reflns_limit_k_max 20
_diffrn_reflns_limit_k_min -20
_diffrn_reflns_limit_l_max 10
_diffrn_reflns_limit_l_min -10
_diffrn_reflns_number 5197
_diffrn_reflns_theta_max 27.5
_diffrn_standards_decay_% 0.07
_diffrn_standards_interval_count 100
_diffrn_standards_number 3
_exptl_absorpt_coefficient_mu 1.296
_exptl_absorpt_correction_T_max 0.999
_exptl_absorpt_correction_T_min 0.786
_exptl_absorpt_correction_type 'empirical via \y scan (North, Phillips & Matthews, 1968)'
_exptl_crystal_colour blue
_exptl_crystal_density_diffrn 1.583
_exptl_crystal_description bulk
_exptl_crystal_size_max 0.5
_exptl_crystal_size_mid 0.5
_exptl_crystal_size_min 0.5
_refine_diff_density_max 0.76
_refine_diff_density_min -0.5
_refine_ls_extinction_method none
_refine_ls_goodness_of_fit_obs 1.01
_refine_ls_hydrogen_treatment noref
_refine_ls_number_parameters 133
_refine_ls_number_reflns 2074
_refine_ls_R_factor_obs 0.0492
_refine_ls_shift/esd_max 0.017
_refine_ls_structure_factor_coef F
_refine_ls_weighting_details 'w = 1/\s^2^(F)'
_refine_ls_weighting_scheme calc
_refine_ls_wR_factor_obs 0.0510
_reflns_number_observed 2074
_reflns_number_total 2492
_reflns_observed_criterion F>4\s(F)
_cod_data_source_file kh1042.cif
_cod_data_source_block structure
_cod_depositor_comments
;
The following automatic conversions were performed:

'_refine_ls_weighting_scheme' value 'w = 1/\s^2^(F)' was changed to
'calc'. New tag '_refine_ls_weighting_details' was created. The value
of the new tag was set to 'w = 1/\s^2^(F)'.

Automatic conversion script
Id: cif_fix_values 3143 2015-03-26 13:38:13Z robertas 
;
_cod_original_cell_volume 1088.4(5)
_cod_original_sg_symbol_H-M 'P 21/c'
_cod_original_formula_sum 'C14 H32 Cl2 Cu1 N4 O8'
_cod_database_code 2004775

loop_
_symmetry_equiv_pos_as_xyz
x,y,z
-x,-y,-z
x,1/2-y,1/2+z
-x,-1/2+y,-1/2-z

loop_
_atom_site_aniso_label
_atom_site_aniso_U_11
_atom_site_aniso_U_22
_atom_site_aniso_U_33
_atom_site_aniso_U_12
_atom_site_aniso_U_13
_atom_site_aniso_U_23
Cu(1) .0350(10) .0300(10) .0320(10) .0050(10) .0130(10) .0020(10)
Cl(1) .0930(10) .0630(10) .0810(10) .0000(10) .0670(10) .0010(10)
N(1) .043(2) .041(2) .037(2) -.0050(10) .0170(10) -.0030(10)
N(2) .046(2) .040(2) .043(2) .0140(10) .0240(10) .0110(10)
O(1) .092(3) .083(3) .100(3) .008(2) .069(2) .013(2)
O(2) .246(7) .064(3) .225(7) .011(4) .179(6) -.004(4)
O(3) .263(8) .168(6) .119(4) -.032(5) .139(5) .008(4)
O(4) .088(3) .138(5) .197(6) -.013(3) .058(4) -.031(4)
C(1) .069(3) .042(2) .058(2) -.013(2) .033(2) -.003(2)
C(2) .094(4) .031(2) .073(3) -.002(2) .050(3) -.004(2)
C(3) .073(3) .032(2) .065(3) .017(2) .042(2) .014(2)
C(4) .037(2) .071(3) .046(2) -.001(2) .007(2) .002(2)
C(5) .107(5) .069(4) .100(4) -.047(3) .040(4) -.026(3)
C(6) .109(5) .055(3) .124(5) .044(3) .069(4) .031(3)
C(7) .043(2) .067(3) .047(2) .018(2) .009(2) .015(2)

loop_
_atom_site_label
_atom_site_fract_x
_atom_site_fract_y
_atom_site_fract_z
_atom_site_U_iso_or_equiv
Cu(1) .5 .5 0 .032(1)
Cl(1) .2686(2) .4615(1) .2687(2) .069(1)
N(1) .3414(4) .4321(2) -.1975(4) .040(1)
N(2) .6776(4) .4103(2) .0786(4) .041(1)
O(1) .3929(5) .4378(2) .2149(5) .082(2)
O(2) .2487(9) .5484(3) .2494(9) .152(4)
O(3) .2706(10) .4355(4) .4154(7) .164(4)
O(4) .1158(6) .4237(4) .1394(9) .140(3)
C(1) .3287(6) .3419(3) -.1653(6) .054(2)
C(2) .4983(7) .3029(3) -.1128(6) .060(2)
C(3) .6236(6) .3226(2) .0660(6) .052(2)
C(4) .1777(5) .4748(3) -.2565(5) .054(2)
C(5) .2019(8) .3000(4) -.3258(8) .092(3)
C(6) .7742(8) .2634(3) .1149(9) .089(3)
C(7) .7903(5) .4337(3) .2536(5) .055(2)
H(1) .3761 .4365 -.2946 .080
H(2) .7365 .4152 .0108 .080
H(1A) .2807 .3401 -.0789 .080
H(2A) .5355 .3162 -.2128 .080
H(2B) .4760 .2447 -.1158 .080
H(3A) .5609 .3194 .1422 .080
H(4A) .1278 .4625 -.1749 .080
H(4B) .1059 .4561 -.3717 .080
H(5A) .2434 .3022 -.4185 .080
H(5B) .1984 .2431 -.2967 .080
H(5C) .0755 .3087 -.3381 .080
H(6A) .8314 .2758 .0635 .080
H(6B) .7230 .2127 .0957 .080
H(6C) .8364 .2620 .2596 .080
H(7A) .7464 .4250 .3373 .080
H(7B) .8952 .4037 .2856 .080

loop_
_geom_angle_atom_site_label_1
_geom_angle_atom_site_label_2
_geom_angle_atom_site_label_3
_geom_angle_site_symmetry_1
_geom_angle_site_symmetry_3
_geom_angle
_geom_angle_publ_flag
N(1) Cu(1) N(2) . . 94.00(10) yes
N(1) Cu(1) N(1) . 2_665 180.00(10) no
N(2) Cu(1) N(1) . 2_665 86.00(10) yes
N(1) Cu(1) N(2) . 2_665 86.00(10) no
N(2) Cu(1) N(2) . 2_665 180.00(10) no
N(1) Cu(1) N(2) 2_665 2_665 94.00(10) no
O(1) Cl(1) O(2) . . 108.3(4) yes
O(1) Cl(1) O(3) . . 120.0(4) yes
O(2) Cl(1) O(3) . . 112.7(5) yes
O(1) Cl(1) O(4) . . 103.6(3) yes
O(2) Cl(1) O(4) . . 106.8(3) yes
O(3) Cl(1) O(4) . . 104.2(4) yes
Cu(1) N(1) C(1) . . 117.0(2) yes
Cu(1) N(1) C(4) . . 106.4(2) yes
C(1) N(1) C(4) . . 112.7(3) yes
Cu(1) N(2) C(3) . . 118.6(3) yes
Cu(1) N(2) C(7) . . 105.7(3) yes
C(3) N(2) C(7) . . 112.8(3) yes
N(1) C(1) C(2) . . 109.2(4) yes
N(1) C(1) C(5) . . 110.4(4) yes
C(2) C(1) C(5) . . 111.3(4) yes
C(1) C(2) C(3) . . 116.8(4) yes
N(2) C(3) C(2) . . 111.0(3) yes
N(2) C(3) C(6) . . 111.3(4) yes
C(2) C(3) C(6) . . 110.1(4) yes
N(1) C(4) C(7) . 2_665 107.8(3) yes
N(2) C(7) C(4) . 2_665 108.4(3) yes
Cu(1) O(1) Cl(1) . . 132.4(2) yes
N(1) Cu(1) O(1) . . 92.90(10) yes
N(2) Cu(1) O(1) . . 85.80(10) yes

loop_
_geom_bond_atom_site_label_1
_geom_bond_atom_site_label_2
_geom_bond_site_symmetry_2
_geom_bond_distance
_geom_bond_publ_flag
Cu(1) N(1) . 2.023(3) yes
Cu(1) N(2) . 2.030(3) yes
Cu(1) N(1) 2_665 2.023(3) no
Cu(1) N(2) 2_665 2.030(3) no
Cl(1) O(1) . 1.376(5) yes
Cl(1) O(2) . 1.416(5) yes
Cl(1) O(3) . 1.298(7) yes
Cl(1) O(4) . 1.484(5) yes
N(1) C(1) . 1.495(5) yes
N(1) C(4) . 1.481(5) yes
N(2) C(3) . 1.482(5) yes
N(2) C(7) . 1.469(5) yes
C(1) C(2) . 1.501(7) yes
C(1) C(5) . 1.531(7) yes
C(2) C(3) . 1.511(6) yes
C(3) C(6) . 1.542(8) yes
C(4) C(7) 2_665 1.502(7) yes
C(7) C(4) 2_665 1.502(7) no
Cu(1) O(1) . 2.539(2) yes
